data_2240797
loop_
_publ_author_name
'Gomathi, Jeganathan'
'Kalaivani, Doraisamyraja'

_publ_section_title
;
 Crystal structure and biological evaluation of 4-methylmorpholin-4-ium
 1,3-dimethyl-2,6-dioxo-5-(2,4,6-trinitrophenyl)-1,2,3,6-tetrahydropyrimidin-4-olate
;
_journal_coeditor_code SU5140
_journal_issue 6
_journal_name_full 'Acta Crystallographica Section E'
_journal_page_first 723
_journal_page_last 725
_journal_paper_doi 10.1107/S2056989015010075
_journal_volume 71
_journal_year 2015
_chemical_formula_iupac 'C5 H12 N O +, C12 H8 N5 O9 -'
_chemical_formula_moiety 'C5 H12 N O +, C12 H8 N5 O9 -'
_chemical_formula_sum 'C17 H20 N6 O10'
_chemical_formula_weight 468.39
_chemical_name_systematic
;4-Methylmorpholin-4-ium
1,3-dimethyl-2,6-dioxo-5-(2,4,6-trinitrophenyl)-1,2,3,6-tetrahydropyrimidin-4-olate
;
_space_group_IT_number 14
_symmetry_cell_setting monoclinic
_symmetry_space_group_name_Hall '-P 2yn'
_symmetry_space_group_name_H-M 'P 1 21/n 1'
_atom_sites_solution_hydrogens geom
_atom_sites_solution_primary direct
_atom_sites_solution_secondary difmap
_audit_creation_method SHELXL-97
_cell_angle_alpha 90.00
_cell_angle_beta 110.6190(10)
_cell_angle_gamma 90.00
_cell_formula_units_Z 4
_cell_length_a 12.0335(2)
_cell_length_b 12.5495(2)
_cell_length_c 14.2095(3)
_cell_measurement_reflns_used 5001
_cell_measurement_temperature 293(2)
_cell_measurement_theta_max 30.98
_cell_measurement_theta_min 2.43
_cell_volume 2008.38(6)
_computing_cell_refinement
;
APEX2 and SAINT (Bruker, 2004)
;
_computing_data_collection
;
APEX2 (Bruker, 2004)
;
_computing_data_reduction
;
SAINT and XPREP (Bruker, 2004)
;
_computing_molecular_graphics
;
ORTEP-3 for Windows (Farrugia, 2012) and Mercury (Macrae <i>et al.</i>,
2008)
;
_computing_publication_material
;
SHELXL97 (Sheldrick, 2008) and PLATON (Spek, 2009)
;
_computing_structure_refinement
;
SHELXL97 (Sheldrick, 2008)
;
_computing_structure_solution
;
SIR92 (Altomare <i>et al.</i>,  1993)
;
_diffrn_ambient_temperature 293(2)
_diffrn_measured_fraction_theta_full 1.000
_diffrn_measured_fraction_theta_max 1.000
_diffrn_measurement_device_type 'Bruker Kappa APEXII CCD'
_diffrn_measurement_method '\w and \f scan'
_diffrn_radiation_monochromator graphite
_diffrn_radiation_source 'fine-focus sealed tube'
_diffrn_radiation_type MoK\a
_diffrn_radiation_wavelength 0.71073
_diffrn_reflns_av_R_equivalents 0.0218
_diffrn_reflns_av_sigmaI/netI 0.0166
_diffrn_reflns_limit_h_max 14
_diffrn_reflns_limit_h_min -14
_diffrn_reflns_limit_k_max 14
_diffrn_reflns_limit_k_min -14
_diffrn_reflns_limit_l_max 16
_diffrn_reflns_limit_l_min -14
_diffrn_reflns_number 17785
_diffrn_reflns_theta_full 24.98
_diffrn_reflns_theta_max 24.98
_diffrn_reflns_theta_min 2.23
_exptl_absorpt_coefficient_mu 0.130
_exptl_absorpt_correction_T_max 0.9785
_exptl_absorpt_correction_T_min 0.9436
_exptl_absorpt_correction_type multi-scan
_exptl_absorpt_process_details
;
(SADABS; Bruker, 2004)
;
_exptl_crystal_colour red
_exptl_crystal_density_diffrn 1.549
_exptl_crystal_density_method 'not measured'
_exptl_crystal_description block
_exptl_crystal_F_000 976
_exptl_crystal_size_max 0.35
_exptl_crystal_size_mid 0.35
_exptl_crystal_size_min 0.30
_refine_diff_density_max 0.293
_refine_diff_density_min -0.192
_refine_ls_extinction_coef 0.0055(8)
_refine_ls_extinction_expression Fc^*^=kFc[1+0.001xFc^2^\l^3^/sin(2\q)]^-1/4^
_refine_ls_extinction_method
;
SHELXL97 (Sheldrick, 2008)
;
_refine_ls_goodness_of_fit_ref 1.018
_refine_ls_hydrogen_treatment mixed
_refine_ls_matrix_type full
_refine_ls_number_parameters 303
_refine_ls_number_reflns 3531
_refine_ls_number_restraints 1
_refine_ls_restrained_S_all 1.018
_refine_ls_R_factor_all 0.0379
_refine_ls_R_factor_gt 0.0330
_refine_ls_shift/su_max 0.000
_refine_ls_shift/su_mean 0.000
_refine_ls_structure_factor_coef Fsqd
_refine_ls_weighting_details 'calc w=1/[\s^2^(Fo^2^)+(0.0481P)^2^+0.8436P] where P=(Fo^2^+2Fc^2^)/3'
_refine_ls_weighting_scheme calc
_refine_ls_wR_factor_gt 0.0893
_refine_ls_wR_factor_ref 0.0943
_reflns_number_gt 3100
_reflns_number_total 3531
_reflns_threshold_expression I>2sigma(I)
_cod_data_source_file su5140sup1.cif
_cod_data_source_block I
_cod_original_sg_symbol_H-M 'P 21/n'
_cod_database_code 2240797
_cod_database_fobs_code 2240797

loop_
_symmetry_equiv_pos_as_xyz
'x, y, z'
'-x+1/2, y+1/2, -z+1/2'
'-x, -y, -z'
'x-1/2, -y-1/2, z-1/2'

loop_
_atom_site_type_symbol
_atom_site_label
_atom_site_fract_x
_atom_site_fract_y
_atom_site_fract_z
_atom_site_U_iso_or_equiv
_atom_site_adp_type
_atom_site_calc_flag
_atom_site_refinement_flags
_atom_site_occupancy
_atom_site_symmetry_multiplicity
C C1 0.43707(13) 0.03855(13) 0.25436(11) 0.0302(3) Uani d . 1 1
C C2 0.38283(12) 0.12808(12) 0.27338(11) 0.0289(3) Uani d . 1 1
H H2 0.3864 0.1927 0.2425 0.035 Uiso calc R 1 1
C C3 0.32290(12) 0.11897(11) 0.33969(10) 0.0260(3) Uani d . 1 1
C C4 0.31666(12) 0.02532(11) 0.39227(10) 0.0243(3) Uani d . 1 1
C C5 0.37585(12) -0.06119(11) 0.36784(10) 0.0255(3) Uani d . 1 1
C C6 0.43254(13) -0.05755(12) 0.29902(11) 0.0293(3) Uani d . 1 1
H H6 0.4667 -0.1183 0.2833 0.035 Uiso calc R 1 1
C C7 0.25695(12) 0.01764(11) 0.46538(10) 0.0258(3) Uani d . 1 1
C C8 0.27868(13) 0.09763(12) 0.53973(10) 0.0276(3) Uani d . 1 1
C C9 0.15786(14) -0.00393(13) 0.61560(12) 0.0351(4) Uani d . 1 1
C C10 0.18464(12) -0.07197(11) 0.46323(11) 0.0266(3) Uani d . 1 1
C C11 0.06174(16) -0.16822(14) 0.54379(14) 0.0426(4) Uani d . 1 1
H H11A 0.0535 -0.2146 0.4880 0.064 Uiso calc R 1 1
H H11B -0.0151 -0.1428 0.5396 0.064 Uiso calc R 1 1
H H11C 0.0974 -0.2066 0.6056 0.064 Uiso calc R 1 1
C C12 0.23622(19) 0.16819(15) 0.68544(14) 0.0512(5) Uani d . 1 1
H H12A 0.2844 0.2243 0.6744 0.077 Uiso calc R 1 1
H H12B 0.2732 0.1402 0.7521 0.077 Uiso calc R 1 1
H H12C 0.1592 0.1958 0.6781 0.077 Uiso calc R 1 1
C C13 -0.12719(15) 0.08388(12) 0.08075(13) 0.0376(4) Uani d . 1 1
H H13A -0.0888 0.0936 0.0317 0.045 Uiso calc R 1 1
H H13B -0.1145 0.1478 0.1215 0.045 Uiso calc R 1 1
C C14 -0.25795(15) 0.06698(14) 0.02738(14) 0.0455(4) Uani d . 1 1
H H14A -0.2972 0.0616 0.0763 0.055 Uiso calc R 1 1
H H14B -0.2913 0.1274 -0.0159 0.055 Uiso calc R 1 1
C C15 -0.23768(16) -0.11649(14) 0.03294(14) 0.0455(4) Uani d . 1 1
H H15A -0.2566 -0.1813 -0.0068 0.055 Uiso calc R 1 1
H H15B -0.2785 -0.1189 0.0808 0.055 Uiso calc R 1 1
C C16 -0.10612(15) -0.11112(12) 0.08864(12) 0.0371(4) Uani d . 1 1
H H16A -0.0816 -0.1708 0.1347 0.045 Uiso calc R 1 1
H H16B -0.0648 -0.1161 0.0412 0.045 Uiso calc R 1 1
C C17 0.05704(14) 0.00254(14) 0.19529(13) 0.0408(4) Uani d . 1 1
H H17A 0.0886 -0.0586 0.2367 0.061 Uiso calc R 1 1
H H17B 0.0741 0.0656 0.2362 0.061 Uiso calc R 1 1
H H17C 0.0928 0.0083 0.1448 0.061 Uiso calc R 1 1
N N1 0.50516(12) 0.04650(12) 0.18734(11) 0.0415(4) Uani d . 1 1
N N2 0.26003(11) 0.21678(9) 0.34983(9) 0.0300(3) Uani d . 1 1
N N3 0.39089(11) -0.16271(10) 0.42314(9) 0.0287(3) Uani d . 1 1
N N4 0.22370(12) 0.08312(10) 0.61182(9) 0.0346(3) Uani d . 1 1
N N5 0.13701(11) -0.07774(10) 0.54094(10) 0.0320(3) Uani d . 1 1
N N6 -0.07361(11) -0.00932(10) 0.14601(10) 0.0285(3) Uani d D 1 1
O O1 0.53911(14) -0.03584(12) 0.16052(11) 0.0625(4) Uani d . 1 1
O O2 0.52504(14) 0.13486(12) 0.16192(13) 0.0680(4) Uani d . 1 1
O O3 0.31154(11) 0.30113(9) 0.35283(9) 0.0441(3) Uani d . 1 1
O O4 0.15911(10) 0.20924(9) 0.35025(8) 0.0373(3) Uani d . 1 1
O O5 0.37978(11) -0.24515(9) 0.37513(9) 0.0412(3) Uani d . 1 1
O O6 0.41853(10) -0.15902(9) 0.51449(8) 0.0362(3) Uani d . 1 1
O O7 0.16068(9) -0.14407(8) 0.40033(8) 0.0336(3) Uani d . 1 1
O O8 0.34225(10) 0.17649(8) 0.54788(8) 0.0358(3) Uani d . 1 1
O O9 0.11726(13) -0.01616(11) 0.68304(10) 0.0554(4) Uani d . 1 1
O O10 -0.27783(11) -0.02750(11) -0.03090(9) 0.0518(3) Uani d . 1 1
H H6A -0.1019(14) -0.0097(13) 0.1966(12) 0.033(4) Uiso d D 1 1

loop_
_atom_site_aniso_label
_atom_site_aniso_U_11
_atom_site_aniso_U_22
_atom_site_aniso_U_33
_atom_site_aniso_U_12
_atom_site_aniso_U_13
_atom_site_aniso_U_23
C1 0.0272(7) 0.0396(9) 0.0254(7) -0.0018(6) 0.0114(6) 0.0027(6)
C2 0.0295(7) 0.0289(8) 0.0265(8) -0.0053(6) 0.0078(6) 0.0037(6)
C3 0.0282(7) 0.0240(7) 0.0246(7) -0.0022(6) 0.0078(6) -0.0017(6)
C4 0.0258(7) 0.0248(7) 0.0204(7) -0.0042(5) 0.0058(5) -0.0020(5)
C5 0.0282(7) 0.0241(7) 0.0231(7) -0.0021(6) 0.0076(6) 0.0008(6)
C6 0.0298(7) 0.0313(8) 0.0271(8) 0.0026(6) 0.0102(6) -0.0003(6)
C7 0.0319(7) 0.0243(7) 0.0231(7) 0.0011(6) 0.0121(6) 0.0010(6)
C8 0.0328(8) 0.0271(8) 0.0227(7) 0.0037(6) 0.0094(6) 0.0020(6)
C9 0.0393(8) 0.0402(9) 0.0310(8) 0.0067(7) 0.0187(7) 0.0053(7)
C10 0.0283(7) 0.0267(8) 0.0259(7) 0.0042(6) 0.0110(6) 0.0040(6)
C11 0.0441(9) 0.0396(9) 0.0531(11) -0.0032(7) 0.0282(8) 0.0068(8)
C12 0.0744(13) 0.0478(11) 0.0387(10) 0.0034(9) 0.0288(9) -0.0116(8)
C13 0.0439(9) 0.0263(8) 0.0447(9) 0.0015(7) 0.0184(8) 0.0067(7)
C14 0.0424(10) 0.0432(10) 0.0501(10) 0.0077(8) 0.0153(8) 0.0108(8)
C15 0.0506(10) 0.0381(10) 0.0482(10) -0.0104(8) 0.0180(8) -0.0111(8)
C16 0.0481(9) 0.0256(8) 0.0386(9) -0.0002(7) 0.0166(7) -0.0072(7)
C17 0.0376(9) 0.0427(10) 0.0384(9) 0.0004(7) 0.0088(7) -0.0066(7)
N1 0.0377(7) 0.0522(9) 0.0408(8) 0.0049(7) 0.0214(6) 0.0110(7)
N2 0.0398(7) 0.0241(7) 0.0267(7) -0.0009(5) 0.0127(5) 0.0017(5)
N3 0.0305(6) 0.0262(7) 0.0303(7) 0.0015(5) 0.0116(5) 0.0023(5)
N4 0.0475(8) 0.0340(7) 0.0266(7) 0.0033(6) 0.0186(6) -0.0028(5)
N5 0.0367(7) 0.0325(7) 0.0327(7) -0.0003(5) 0.0197(6) 0.0032(5)
N6 0.0370(7) 0.0260(7) 0.0256(6) -0.0001(5) 0.0147(5) -0.0027(5)
O1 0.0751(10) 0.0663(9) 0.0688(10) 0.0253(8) 0.0537(8) 0.0156(7)
O2 0.0828(11) 0.0593(9) 0.0880(11) -0.0058(8) 0.0624(10) 0.0168(8)
O3 0.0609(8) 0.0232(6) 0.0526(7) -0.0081(5) 0.0252(6) -0.0014(5)
O4 0.0385(6) 0.0355(6) 0.0407(7) 0.0057(5) 0.0175(5) 0.0028(5)
O5 0.0580(7) 0.0246(6) 0.0446(7) 0.0008(5) 0.0224(6) -0.0032(5)
O6 0.0435(6) 0.0368(6) 0.0264(6) 0.0030(5) 0.0100(5) 0.0074(5)
O7 0.0404(6) 0.0290(6) 0.0342(6) -0.0065(4) 0.0166(5) -0.0050(5)
O8 0.0457(6) 0.0293(6) 0.0325(6) -0.0058(5) 0.0137(5) -0.0057(5)
O9 0.0725(9) 0.0674(9) 0.0433(7) -0.0055(7) 0.0417(7) -0.0029(6)
O10 0.0483(7) 0.0606(9) 0.0375(7) -0.0019(6) 0.0040(6) -0.0023(6)

loop_
_atom_type_symbol
_atom_type_description
_atom_type_scat_dispersion_real
_atom_type_scat_dispersion_imag
_atom_type_scat_source
C C 0.0033 0.0016 'International Tables Vol C Tables 4.2.6.8 and 6.1.1.4'
H H 0.0000 0.0000 'International Tables Vol C Tables 4.2.6.8 and 6.1.1.4'
N N 0.0061 0.0033 'International Tables Vol C Tables 4.2.6.8 and 6.1.1.4'
O O 0.0106 0.0060 'International Tables Vol C Tables 4.2.6.8 and 6.1.1.4'

loop_
_geom_angle_atom_site_label_1
_geom_angle_atom_site_label_2
_geom_angle_atom_site_label_3
_geom_angle
C6 C1 C2 121.94(13)
C6 C1 N1 118.92(14)
C2 C1 N1 119.11(14)
C1 C2 C3 117.77(13)
C1 C2 H2 121.1
C3 C2 H2 121.1
C2 C3 C4 124.77(13)
C2 C3 N2 114.05(12)
C4 C3 N2 121.16(12)
C5 C4 C3 112.75(12)
C5 C4 C7 122.91(12)
C3 C4 C7 124.33(12)
C6 C5 C4 124.77(13)
C6 C5 N3 114.14(12)
C4 C5 N3 120.87(12)
C1 C6 C5 117.90(14)
C1 C6 H6 121.0
C5 C6 H6 121.0
C8 C7 C10 122.06(13)
C8 C7 C4 118.51(12)
C10 C7 C4 119.34(12)
O8 C8 C7 125.91(13)
O8 C8 N4 117.99(13)
C7 C8 N4 116.08(13)
O9 C9 N4 121.84(15)
O9 C9 N5 120.48(15)
N4 C9 N5 117.69(13)
O7 C10 N5 118.24(13)
O7 C10 C7 125.72(13)
N5 C10 C7 116.04(13)
N5 C11 H11A 109.5
N5 C11 H11B 109.5
H11A C11 H11B 109.5
N5 C11 H11C 109.5
H11A C11 H11C 109.5
H11B C11 H11C 109.5
N4 C12 H12A 109.5
N4 C12 H12B 109.5
H12A C12 H12B 109.5
N4 C12 H12C 109.5
H12A C12 H12C 109.5
H12B C12 H12C 109.5
N6 C13 C14 110.49(13)
N6 C13 H13A 109.6
C14 C13 H13A 109.6
N6 C13 H13B 109.6
C14 C13 H13B 109.6
H13A C13 H13B 108.1
O10 C14 C13 110.15(14)
O10 C14 H14A 109.6
C13 C14 H14A 109.6
O10 C14 H14B 109.6
C13 C14 H14B 109.6
H14A C14 H14B 108.1
O10 C15 C16 111.21(14)
O10 C15 H15A 109.4
C16 C15 H15A 109.4
O10 C15 H15B 109.4
C16 C15 H15B 109.4
H15A C15 H15B 108.0
N6 C16 C15 110.58(13)
N6 C16 H16A 109.5
C15 C16 H16A 109.5
N6 C16 H16B 109.5
C15 C16 H16B 109.5
H16A C16 H16B 108.1
N6 C17 H17A 109.5
N6 C17 H17B 109.5
H17A C17 H17B 109.5
N6 C17 H17C 109.5
H17A C17 H17C 109.5
H17B C17 H17C 109.5
O2 N1 O1 123.84(14)
O2 N1 C1 118.02(15)
O1 N1 C1 118.14(14)
O3 N2 O4 124.16(13)
O3 N2 C3 116.98(12)
O4 N2 C3 118.78(12)
O5 N3 O6 124.13(12)
O5 N3 C5 117.77(12)
O6 N3 C5 118.02(12)
C9 N4 C8 124.01(13)
C9 N4 C12 118.14(14)
C8 N4 C12 117.84(14)
C9 N5 C10 123.98(13)
C9 N5 C11 116.88(13)
C10 N5 C11 119.14(13)
C17 N6 C13 111.63(12)
C17 N6 C16 111.94(12)
C13 N6 C16 111.05(12)
C17 N6 H6A 105.1(11)
C13 N6 H6A 107.4(11)
C16 N6 H6A 109.4(11)
C15 O10 C14 109.69(13)

loop_
_geom_bond_atom_site_label_1
_geom_bond_atom_site_label_2
_geom_bond_distance
C1 C6 1.373(2)
C1 C2 1.373(2)
C1 N1 1.462(2)
C2 C3 1.378(2)
C2 H2 0.9300
C3 C4 1.409(2)
C3 N2 1.4753(18)
C4 C5 1.407(2)
C4 C7 1.4597(19)
C5 C6 1.376(2)
C5 N3 1.4742(18)
C6 H6 0.9300
C7 C8 1.413(2)
C7 C10 1.416(2)
C8 O8 1.2311(18)
C8 N4 1.4134(19)
C9 O9 1.2291(19)
C9 N4 1.362(2)
C9 N5 1.363(2)
C10 O7 1.2325(18)
C10 N5 1.4137(18)
C11 N5 1.462(2)
C11 H11A 0.9600
C11 H11B 0.9600
C11 H11C 0.9600
C12 N4 1.465(2)
C12 H12A 0.9600
C12 H12B 0.9600
C12 H12C 0.9600
C13 N6 1.491(2)
C13 C14 1.502(2)
C13 H13A 0.9700
C13 H13B 0.9700
C14 O10 1.417(2)
C14 H14A 0.9700
C14 H14B 0.9700
C15 O10 1.412(2)
C15 C16 1.502(2)
C15 H15A 0.9700
C15 H15B 0.9700
C16 N6 1.4917(19)
C16 H16A 0.9700
C16 H16B 0.9700
C17 N6 1.486(2)
C17 H17A 0.9600
C17 H17B 0.9600
C17 H17C 0.9600
N1 O2 1.2158(19)
N1 O1 1.220(2)
N2 O3 1.2198(16)
N2 O4 1.2201(16)
N3 O5 1.2203(16)
N3 O6 1.2221(16)
N6 H6A 0.897(14)

loop_
_geom_hbond_atom_site_label_D
_geom_hbond_atom_site_label_H
_geom_hbond_atom_site_label_A
_geom_hbond_site_symmetry_A
_geom_hbond_distance_DH
_geom_hbond_distance_HA
_geom_hbond_distance_DA
_geom_hbond_angle_DHA
N6 H6A O9 3_556 0.897(14) 1.813(15) 2.6790(17) 161.5(16)
C12 H12B O1 3_656 0.96 2.53 3.270(3) 134
C13 H13B O8 4_565 0.97 2.42 3.046(2) 122
C15 H15A O7 4_555 0.97 2.57 3.529(2) 169
C17 H17A O7 . 0.96 2.43 3.297(2) 151
C17 H17B O4 . 0.96 2.40 3.344(2) 168

loop_
_geom_torsion_atom_site_label_1
_geom_torsion_atom_site_label_2
_geom_torsion_atom_site_label_3
_geom_torsion_atom_site_label_4
_geom_torsion
C6 C1 C2 C3 0.1(2)
N1 C1 C2 C3 -177.70(13)
C1 C2 C3 C4 2.4(2)
C1 C2 C3 N2 -175.69(13)
C2 C3 C4 C5 -1.9(2)
N2 C3 C4 C5 176.08(12)
C2 C3 C4 C7 177.42(13)
N2 C3 C4 C7 -4.6(2)
C3 C4 C5 C6 -1.1(2)
C7 C4 C5 C6 179.58(13)
C3 C4 C5 N3 173.08(12)
C7 C4 C5 N3 -6.2(2)
C2 C1 C6 C5 -2.8(2)
N1 C1 C6 C5 174.99(13)
C4 C5 C6 C1 3.4(2)
N3 C5 C6 C1 -171.15(13)
C5 C4 C7 C8 132.29(14)
C3 C4 C7 C8 -46.92(19)
C5 C4 C7 C10 -44.30(19)
C3 C4 C7 C10 136.49(14)
C10 C7 C8 O8 178.39(14)
C4 C7 C8 O8 1.9(2)
C10 C7 C8 N4 -0.2(2)
C4 C7 C8 N4 -176.65(12)
C8 C7 C10 O7 179.15(14)
C4 C7 C10 O7 -4.4(2)
C8 C7 C10 N5 -1.0(2)
C4 C7 C10 N5 175.41(12)
N6 C13 C14 O10 -57.98(18)
O10 C15 C16 N6 55.94(19)
C6 C1 N1 O2 -167.86(16)
C2 C1 N1 O2 10.0(2)
C6 C1 N1 O1 11.8(2)
C2 C1 N1 O1 -170.27(15)
C2 C3 N2 O3 -40.93(17)
C4 C3 N2 O3 140.92(14)
C2 C3 N2 O4 135.91(13)
C4 C3 N2 O4 -42.23(19)
C6 C5 N3 O5 -44.54(17)
C4 C5 N3 O5 140.67(13)
C6 C5 N3 O6 132.46(13)
C4 C5 N3 O6 -42.33(18)
O9 C9 N4 C8 175.76(15)
N5 C9 N4 C8 -4.8(2)
O9 C9 N4 C12 -5.7(2)
N5 C9 N4 C12 173.71(15)
O8 C8 N4 C9 -175.43(14)
C7 C8 N4 C9 3.2(2)
O8 C8 N4 C12 6.0(2)
C7 C8 N4 C12 -175.31(14)
O9 C9 N5 C10 -177.15(15)
N4 C9 N5 C10 3.4(2)
O9 C9 N5 C11 2.1(2)
N4 C9 N5 C11 -177.34(14)
O7 C10 N5 C9 179.21(14)
C7 C10 N5 C9 -0.6(2)
O7 C10 N5 C11 0.0(2)
C7 C10 N5 C11 -179.82(13)
C14 C13 N6 C17 176.77(14)
C14 C13 N6 C16 51.09(18)
C15 C16 N6 C17 -175.33(14)
C15 C16 N6 C13 -49.82(17)
C16 C15 O10 C14 -63.10(18)
C13 C14 O10 C15 63.87(18)
